data_4507898
loop_
_publ_author_name
'Gilli, Gastone'
'Bertolasi, Valerio'
'Gilli, Paola'

_publ_section_title
;
 Solid-State N--H&#x00B7;&#x00B7;&#x00B7;O/O--H&#x00B7;&#x00B7;&#x00B7;N
 Tautomerism in Resonance-Assisted 1-(Arylazo)-2-Naphthols and Its
 Through-Space\p* \\leftarrow \pPerturbation in TCNQ Cocrystals. A
 Variable-Temperature X-ray Crystal Study
;
_journal_issue 8
_journal_name_full 'Crystal Growth &amp; Design'
_journal_page_first 3308
_journal_paper_doi 10.1021/cg301546v
_journal_volume 13
_journal_year 2013
_chemical_formula_moiety 'C17 H14 N2 O, 0.5(C12 H4 N4)'
_chemical_formula_sum 'C23 H16 N4 O'
_chemical_formula_weight 364.40
_chemical_name_systematic
;
 ?
;
_space_group_IT_number 2
_symmetry_cell_setting triclinic
_symmetry_space_group_name_Hall '-P 1'
_symmetry_space_group_name_H-M 'P -1'
_atom_sites_solution_hydrogens difmap
_atom_sites_solution_primary direct
_atom_sites_solution_secondary difmap
_audit_creation_method SHELXL-97
_cell_angle_alpha 101.2758(12)
_cell_angle_beta 97.5236(11)
_cell_angle_gamma 103.5853(12)
_cell_formula_units_Z 2
_cell_length_a 7.6863(2)
_cell_length_b 9.9399(3)
_cell_length_c 12.7007(4)
_cell_measurement_reflns_used 9616
_cell_measurement_temperature 150
_cell_measurement_theta_max 30.00
_cell_measurement_theta_min 3.33
_cell_volume 908.93(5)
_computing_cell_refinement 'Denzo-SMN (Otwinowski & Minor, 1997)'
_computing_data_collection 'COLLECT (Nonius, 1998)'
_computing_data_reduction 'Denzo-SMN (Otwinowski & Minor, 1997)'
_computing_molecular_graphics 'ORTEPIII (Burnett & Johnson, 1996)'
_computing_publication_material 'SHELXL-97 (Sheldrick, 1997), PARST (Nardelli, 1995), PLATON (Spek, 2003)'
_computing_structure_refinement 'SHELXL-97 (Sheldrick, 1997)'
_computing_structure_solution 'SIR97 (Altomare et al., 1999)'
_diffrn_ambient_temperature 150
_diffrn_measured_fraction_theta_full 0.987
_diffrn_measured_fraction_theta_max 0.987
_diffrn_measurement_device_type 'Nonius Kappa CCD'
_diffrn_measurement_method '\f scans and \w scans'
_diffrn_radiation_monochromator graphite
_diffrn_radiation_source 'fine-focus sealed tube'
_diffrn_radiation_type MoK\a
_diffrn_radiation_wavelength 0.71073
_diffrn_reflns_av_R_equivalents 0.0218
_diffrn_reflns_av_sigmaI/netI 0.0370
_diffrn_reflns_limit_h_max 10
_diffrn_reflns_limit_h_min -10
_diffrn_reflns_limit_k_max 13
_diffrn_reflns_limit_k_min -13
_diffrn_reflns_limit_l_max 17
_diffrn_reflns_limit_l_min -17
_diffrn_reflns_number 9616
_diffrn_reflns_theta_full 29.99
_diffrn_reflns_theta_max 29.99
_diffrn_reflns_theta_min 3.33
_exptl_absorpt_coefficient_mu 0.085
_exptl_absorpt_correction_type none
_exptl_crystal_colour black
_exptl_crystal_density_diffrn 1.331
_exptl_crystal_density_method 'not measured'
_exptl_crystal_description prismatic
_exptl_crystal_F_000 380
_exptl_crystal_size_max 0.30
_exptl_crystal_size_mid 0.24
_exptl_crystal_size_min 0.15
_refine_diff_density_max 0.313
_refine_diff_density_min -0.208
_refine_diff_density_rms 0.045
_refine_ls_extinction_method none
_refine_ls_goodness_of_fit_ref 1.038
_refine_ls_hydrogen_treatment refall
_refine_ls_matrix_type full
_refine_ls_number_parameters 317
_refine_ls_number_reflns 5238
_refine_ls_number_restraints 0
_refine_ls_restrained_S_all 1.038
_refine_ls_R_factor_all 0.0653
_refine_ls_R_factor_gt 0.0469
_refine_ls_shift/su_max 0.000
_refine_ls_shift/su_mean 0.000
_refine_ls_structure_factor_coef Fsqd
_refine_ls_weighting_details 'calc w=1/[\s^2^(Fo^2^)+(0.0752P)^2^+0.1528P] where P=(Fo^2^+2Fc^2^)/3'
_refine_ls_weighting_scheme calc
_refine_ls_wR_factor_gt 0.1254
_refine_ls_wR_factor_ref 0.1400
_reflns_number_gt 4025
_reflns_number_total 5238
_reflns_threshold_expression I>2sigma(I)
_cod_data_source_file cg301546v_si_002.cif
_cod_data_source_block 2-T150
_cod_database_code 4507898

loop_
_symmetry_equiv_pos_as_xyz
'x, y, z'
'-x, -y, -z'

loop_
_atom_site_label
_atom_site_type_symbol
_atom_site_fract_x
_atom_site_fract_y
_atom_site_fract_z
_atom_site_U_iso_or_equiv
_atom_site_adp_type
_atom_site_occupancy
_atom_site_symmetry_multiplicity
_atom_site_calc_flag
O1 O 0.42973(12) 0.76539(10) 0.06132(7) 0.0350(2) Uani 1 1 d
N1 N 0.06886(13) 0.69664(9) 0.10728(8) 0.0246(2) Uani 1 1 d
N2 N 0.08524(13) 0.68561(10) 0.00472(8) 0.0253(2) Uani 1 1 d
C1 C 0.22043(15) 0.73850(11) 0.18358(9) 0.0238(2) Uani 1 1 d
C2 C 0.40388(16) 0.77284(12) 0.15850(10) 0.0274(2) Uani 1 1 d
C3 C 0.55607(16) 0.81813(13) 0.24913(11) 0.0318(3) Uani 1 1 d
C4 C 0.53039(16) 0.83028(13) 0.35333(11) 0.0304(3) Uani 1 1 d
C5 C 0.35119(16) 0.79612(12) 0.38084(10) 0.0271(2) Uani 1 1 d
C6 C 0.19615(15) 0.74968(11) 0.29646(9) 0.0245(2) Uani 1 1 d
C7 C 0.32971(18) 0.80899(14) 0.49033(10) 0.0344(3) Uani 1 1 d
C8 C 0.1588(2) 0.77688(17) 0.51669(11) 0.0413(3) Uani 1 1 d
C9 C 0.00469(19) 0.73073(16) 0.43286(11) 0.0390(3) Uani 1 1 d
C10 C 0.02290(16) 0.71685(13) 0.32506(10) 0.0312(3) Uani 1 1 d
C11 C -0.07061(15) 0.64367(11) -0.07775(9) 0.0231(2) Uani 1 1 d
C12 C -0.24677(16) 0.61747(12) -0.05492(10) 0.0262(2) Uani 1 1 d
C13 C -0.39394(16) 0.57911(12) -0.14106(10) 0.0274(2) Uani 1 1 d
C14 C -0.36959(16) 0.56722(11) -0.24940(10) 0.0276(2) Uani 1 1 d
C15 C -0.19255(17) 0.59240(12) -0.26997(9) 0.0278(2) Uani 1 1 d
C16 C -0.04309(16) 0.63097(12) -0.18541(10) 0.0267(2) Uani 1 1 d
C17 C -0.5303(2) 0.52933(15) -0.34160(11) 0.0366(3) Uani 1 1 d
H1 H 0.208(3) 0.707(2) -0.0124(16) 0.059(5) Uiso 1 1 d
H3 H 0.681(2) 0.8381(16) 0.2284(13) 0.038(4) Uiso 1 1 d
H4 H 0.637(2) 0.8643(17) 0.4153(14) 0.043(4) Uiso 1 1 d
H7 H 0.443(2) 0.8403(17) 0.5480(14) 0.043(4) Uiso 1 1 d
H8 H 0.145(3) 0.789(2) 0.5931(17) 0.061(5) Uiso 1 1 d
H9 H -0.119(3) 0.7109(19) 0.4542(15) 0.054(5) Uiso 1 1 d
H12 H -0.264(2) 0.6270(15) 0.0237(12) 0.032(4) Uiso 1 1 d
H15 H -0.172(2) 0.5832(16) -0.3443(13) 0.035(4) Uiso 1 1 d
H13 H -0.517(2) 0.5650(16) -0.1241(13) 0.039(4) Uiso 1 1 d
H16 H 0.084(2) 0.6513(16) -0.2009(13) 0.035(4) Uiso 1 1 d
H171 H -0.536(3) 0.438(2) -0.3917(17) 0.067(6) Uiso 1 1 d
H172 H -0.523(3) 0.602(3) -0.383(2) 0.084(7) Uiso 1 1 d
H173 H -0.646(3) 0.528(2) -0.3143(19) 0.081(7) Uiso 1 1 d
H20 H -0.090(2) 0.6827(17) 0.2674(14) 0.044(4) Uiso 1 1 d
N1A N 0.61594(14) 1.14933(12) 0.18591(9) 0.0351(3) Uani 1 1 d
N2A N 0.19499(15) 1.10479(12) 0.38106(9) 0.0359(3) Uani 1 1 d
C1A C 0.13787(14) 1.04331(10) 0.09494(8) 0.0201(2) Uani 1 1 d
C2A C 0.18417(14) 1.03383(11) -0.01253(9) 0.0228(2) Uani 1 1 d
C3A C -0.05274(14) 1.00816(11) 0.10278(9) 0.0225(2) Uani 1 1 d
C4A C 0.27112(14) 1.08307(11) 0.18766(9) 0.0223(2) Uani 1 1 d
C5A C 0.46240(15) 1.11955(11) 0.18455(9) 0.0249(2) Uani 1 1 d
C6A C 0.22697(15) 1.09427(12) 0.29457(9) 0.0251(2) Uani 1 1 d
H2A H 0.313(2) 1.0570(16) -0.0179(12) 0.033(4) Uiso 1 1 d
H3A H -0.088(2) 1.0165(15) 0.1758(12) 0.031(4) Uiso 1 1 d

loop_
_atom_site_aniso_label
_atom_site_aniso_U_11
_atom_site_aniso_U_22
_atom_site_aniso_U_33
_atom_site_aniso_U_23
_atom_site_aniso_U_13
_atom_site_aniso_U_12
O1 0.0272(4) 0.0448(5) 0.0335(5) 0.0150(4) 0.0062(4) 0.0050(4)
N1 0.0253(5) 0.0220(4) 0.0248(5) 0.0048(3) 0.0009(4) 0.0060(3)
N2 0.0234(5) 0.0266(5) 0.0251(5) 0.0068(4) 0.0019(4) 0.0058(4)
C1 0.0227(5) 0.0215(5) 0.0263(5) 0.0058(4) 0.0010(4) 0.0058(4)
C2 0.0247(5) 0.0259(5) 0.0312(6) 0.0103(4) 0.0028(4) 0.0045(4)
C3 0.0222(5) 0.0336(6) 0.0386(7) 0.0143(5) 0.0010(5) 0.0033(4)
C4 0.0240(5) 0.0289(5) 0.0347(6) 0.0093(5) -0.0039(5) 0.0039(4)
C5 0.0255(5) 0.0246(5) 0.0285(6) 0.0040(4) -0.0014(4) 0.0071(4)
C6 0.0237(5) 0.0217(5) 0.0263(5) 0.0031(4) 0.0008(4) 0.0070(4)
C7 0.0320(6) 0.0393(7) 0.0271(6) 0.0019(5) -0.0027(5) 0.0095(5)
C8 0.0379(7) 0.0559(8) 0.0262(6) 0.0015(6) 0.0041(5) 0.0131(6)
C9 0.0306(7) 0.0527(8) 0.0301(6) 0.0011(5) 0.0067(5) 0.0108(6)
C10 0.0243(5) 0.0378(6) 0.0282(6) 0.0015(5) 0.0017(4) 0.0091(5)
C11 0.0236(5) 0.0209(5) 0.0233(5) 0.0052(4) 0.0004(4) 0.0054(4)
C12 0.0278(5) 0.0252(5) 0.0251(5) 0.0068(4) 0.0046(4) 0.0057(4)
C13 0.0246(5) 0.0259(5) 0.0294(6) 0.0061(4) 0.0020(4) 0.0040(4)
C14 0.0310(6) 0.0217(5) 0.0270(5) 0.0043(4) -0.0011(4) 0.0060(4)
C15 0.0351(6) 0.0248(5) 0.0225(5) 0.0041(4) 0.0037(4) 0.0082(4)
C16 0.0280(6) 0.0247(5) 0.0276(5) 0.0061(4) 0.0063(4) 0.0069(4)
C17 0.0368(7) 0.0343(7) 0.0316(6) 0.0039(5) -0.0074(5) 0.0067(5)
N1A 0.0248(5) 0.0406(6) 0.0367(6) 0.0039(4) 0.0041(4) 0.0082(4)
N2A 0.0360(6) 0.0473(6) 0.0249(5) 0.0074(4) 0.0047(4) 0.0134(5)
C1A 0.0202(5) 0.0191(4) 0.0205(5) 0.0035(4) 0.0042(4) 0.0050(4)
C2A 0.0178(5) 0.0254(5) 0.0241(5) 0.0046(4) 0.0057(4) 0.0039(4)
C3A 0.0203(5) 0.0256(5) 0.0214(5) 0.0048(4) 0.0055(4) 0.0052(4)
C4A 0.0218(5) 0.0225(5) 0.0215(5) 0.0039(4) 0.0027(4) 0.0059(4)
C5A 0.0243(5) 0.0261(5) 0.0223(5) 0.0027(4) 0.0007(4) 0.0073(4)
C6A 0.0230(5) 0.0274(5) 0.0235(5) 0.0049(4) 0.0005(4) 0.0068(4)

loop_
_atom_type_symbol
_atom_type_description
_atom_type_scat_dispersion_real
_atom_type_scat_dispersion_imag
_atom_type_scat_source
C C 0.0033 0.0016 'International Tables Vol C Tables 4.2.6.8 and 6.1.1.4'
H H 0.0000 0.0000 'International Tables Vol C Tables 4.2.6.8 and 6.1.1.4'
N N 0.0061 0.0033 'International Tables Vol C Tables 4.2.6.8 and 6.1.1.4'
O O 0.0106 0.0060 'International Tables Vol C Tables 4.2.6.8 and 6.1.1.4'
H H 0.0000 0.0000 'International Tables Vol C Tables 4.2.6.8 and 6.1.1.4'

loop_
_geom_angle_atom_site_label_1
_geom_angle_atom_site_label_2
_geom_angle_atom_site_label_3
_geom_angle
_geom_angle_site_symmetry_1
_geom_angle_site_symmetry_3
N2 N1 C1 118.41(10) . .
N1 N2 C11 120.17(9) . .
N1 N2 H1 118.4(12) . .
C11 N2 H1 121.4(12) . .
N1 C1 C6 116.65(10) . .
N1 C1 C2 123.36(10) . .
C6 C1 C2 119.99(9) . .
O1 C2 C3 120.78(11) . .
O1 C2 C1 121.59(10) . .
C3 C2 C1 117.62(10) . .
H3 C3 C4 123.3(9) . .
H3 C3 C2 115.3(9) . .
C4 C3 C2 121.41(11) . .
H4 C4 C3 120.6(9) . .
H4 C4 C5 117.1(9) . .
C3 C4 C5 122.36(11) . .
C7 C5 C6 119.84(11) . .
C7 C5 C4 120.78(10) . .
C6 C5 C4 119.37(11) . .
C10 C6 C5 118.44(11) . .
C10 C6 C1 122.33(10) . .
C5 C6 C1 119.23(10) . .
H7 C7 C8 121.4(10) . .
H7 C7 C5 117.7(10) . .
C8 C7 C5 120.83(11) . .
H8 C8 C7 120.3(12) . .
H8 C8 C9 120.3(12) . .
C7 C8 C9 119.33(12) . .
H9 C9 C10 121.4(11) . .
H9 C9 C8 117.9(11) . .
C10 C9 C8 120.71(12) . .
H20 C10 C9 118.5(10) . .
H20 C10 C6 120.7(10) . .
C9 C10 C6 120.84(11) . .
C16 C11 C12 120.49(10) . .
C16 C11 N2 117.11(10) . .
C12 C11 N2 122.39(10) . .
H12 C12 C13 121.6(8) . .
H12 C12 C11 119.5(8) . .
C13 C12 C11 118.89(11) . .
H13 C13 C12 118.4(9) . .
H13 C13 C14 120.0(9) . .
C12 C13 C14 121.61(11) . .
C15 C14 C13 118.31(10) . .
C15 C14 C17 120.70(11) . .
C13 C14 C17 120.98(11) . .
H15 C15 C16 118.6(9) . .
H15 C15 C14 120.2(9) . .
C16 C15 C14 121.23(11) . .
H16 C16 C15 120.6(9) . .
H16 C16 C11 119.9(9) . .
C15 C16 C11 119.45(11) . .
H172 C17 H171 108.4(18) . .
H172 C17 H173 102.2(19) . .
H171 C17 H173 112.4(18) . .
H172 C17 C14 111.8(14) . .
H171 C17 C14 110.0(12) . .
H173 C17 C14 111.8(14) . .
C4A C1A C3A 120.62(9) . .
C4A C1A C2A 121.25(9) . .
C3A C1A C2A 118.13(9) . .
H2A C2A C3A 121.1(9) . 2_575
H2A C2A C1A 118.2(9) . .
C3A C2A C1A 120.74(9) 2_575 .
H3A C3A C2A 119.2(9) . 2_575
H3A C3A C1A 119.6(9) . .
C2A C3A C1A 121.13(10) 2_575 .
C1A C4A C6A 121.75(9) . .
C1A C4A C5A 122.91(10) . .
C6A C4A C5A 115.32(9) . .
N1A C5A C4A 177.64(12) . .
N2A C6A C4A 178.68(12) . .

loop_
_geom_bond_atom_site_label_1
_geom_bond_atom_site_label_2
_geom_bond_distance
_geom_bond_site_symmetry_2
O1 C2 1.2665(15) .
N1 N2 1.3108(14) .
N1 C1 1.3373(14) .
N2 C11 1.4043(14) .
N2 H1 0.98(2) .
C1 C6 1.4560(16) .
C1 C2 1.4629(16) .
C2 C3 1.4468(16) .
C3 H3 1.012(16) .
C3 C4 1.3498(18) .
C4 H4 1.001(18) .
C4 C5 1.4448(17) .
C5 C7 1.4064(18) .
C5 C6 1.4125(15) .
C6 C10 1.4073(17) .
C7 H7 1.002(18) .
C7 C8 1.379(2) .
C8 H8 0.98(2) .
C8 C9 1.4037(19) .
C9 H9 1.005(19) .
C9 C10 1.3779(18) .
C10 H20 1.000(18) .
C11 C16 1.3967(16) .
C11 C12 1.3971(16) .
C12 H12 1.014(15) .
C12 C13 1.3900(16) .
C13 H13 0.981(16) .
C13 C14 1.3987(17) .
C14 C15 1.3933(17) .
C14 C17 1.5064(16) .
C15 H15 0.968(16) .
C15 C16 1.3889(16) .
C16 H16 1.004(16) .
C17 H172 0.97(3) .
C17 H171 0.99(2) .
C17 H173 1.00(2) .
N1A C5A 1.1442(15) .
N2A C6A 1.1471(15) .
C1A C4A 1.3798(14) .
C1A C3A 1.4456(14) .
C1A C2A 1.4461(14) .
C2A H2A 0.976(16) .
C2A C3A 1.3491(15) 2_575
C3A H3A 0.994(15) .
C3A C2A 1.3491(15) 2_575
C4A C6A 1.4321(15) .
C4A C5A 1.4370(15) .
